data_4349736
loop_
_publ_author_name
'\<Zivkovi\'c, M. D.'
'Kljun, J.'
'Ilic-Tomic, T.'
'Pavic, A.'
'Veselinovi\'c, A.'
'Manojlovi\'c, D. D.'
'Nikodinovic-Runic, J.'
'Turel, I.'

_publ_section_title
;
 A new class of platinum(ii) complexes with the phosphine ligand pta which
 show potent anticancer activity
;
_journal_issue 1
_journal_name_full 'Inorganic Chemistry Frontiers'
_journal_page_first 39
_journal_paper_doi 10.1039/C7QI00299H
_journal_volume 5
_journal_year 2018
_chemical_formula_moiety 'C11 H11 Cl N2 O4 Pt S, C H2 Cl2'
_chemical_formula_sum 'C12 H13 Cl3 N2 O4 Pt S'
_chemical_formula_weight 582.74
_space_group_crystal_system monoclinic
_space_group_IT_number 15
_space_group_name_Hall '-C 2yc'
_space_group_name_H-M_alt 'C 1 2/c 1'
_atom_sites_solution_hydrogens geom
_audit_creation_method SHELXL-2014/7
_audit_update_record
;
2016-06-02 deposited with the CCDC.
2017-10-17 downloaded from the CCDC.
;
_cell_angle_alpha 90
_cell_angle_beta 95.245(4)
_cell_angle_gamma 90
_cell_formula_units_Z 8
_cell_length_a 19.3571(7)
_cell_length_b 6.8349(3)
_cell_length_c 25.1990(10)
_cell_measurement_reflns_used 3385
_cell_measurement_temperature 150(2)
_cell_measurement_theta_max 30.1090
_cell_measurement_theta_min 3.2820
_cell_volume 3320.0(2)
_computing_cell_refinement
;

CrysAlisPro, Agilent Technologies,

Version 1.171.36.28 (release 01-02-2013 CrysAlis171 .NET)

(compiled Feb  1 2013,16:14:44)

;
_computing_data_collection
;

CrysAlisPro, Agilent Technologies,

Version 1.171.36.28 (release 01-02-2013 CrysAlis171 .NET)

(compiled Feb  1 2013,16:14:44)

;
_computing_data_reduction
;

CrysAlisPro, Agilent Technologies,

Version 1.171.36.28 (release 01-02-2013 CrysAlis171 .NET)

(compiled Feb  1 2013,16:14:44)

;
_computing_structure_refinement 'SHELXL-2014/7 (Sheldrick, 2014)'
_computing_structure_solution 'SIR92 (Altomare et al., 1993)'
_diffrn_ambient_temperature 150(2)
_diffrn_measured_fraction_theta_full 0.996
_diffrn_measured_fraction_theta_max 0.995
_diffrn_measurement_device_type 'SuperNova, Dual, Mo at zero, Atlas'
_diffrn_measurement_method '\w scans'
_diffrn_radiation_monochromator mirror
_diffrn_radiation_source 'fine-focus sealed tube'
_diffrn_radiation_type MoK\a
_diffrn_radiation_wavelength 0.71073
_diffrn_reflns_av_R_equivalents 0.0250
_diffrn_reflns_av_unetI/netI 0.0397
_diffrn_reflns_Laue_measured_fraction_full 0.996
_diffrn_reflns_Laue_measured_fraction_max 0.995
_diffrn_reflns_limit_h_max 21
_diffrn_reflns_limit_h_min -24
_diffrn_reflns_limit_k_max 8
_diffrn_reflns_limit_k_min -6
_diffrn_reflns_limit_l_max 32
_diffrn_reflns_limit_l_min -24
_diffrn_reflns_number 7110
_diffrn_reflns_point_group_measured_fraction_full 0.996
_diffrn_reflns_point_group_measured_fraction_max 0.995
_diffrn_reflns_theta_full 25.242
_diffrn_reflns_theta_max 27.484
_diffrn_reflns_theta_min 3.162
_exptl_absorpt_coefficient_mu 9.080
_exptl_absorpt_correction_T_max 1.00000
_exptl_absorpt_correction_T_min 0.59254
_exptl_absorpt_correction_type multi-scan
_exptl_absorpt_process_details
;

CrysAlisPro, Agilent Technologies,

Version 1.171.36.28 (release 01-02-2013 CrysAlis171 .NET)

(compiled Feb  1 2013,16:14:44)

Empirical absorption correction using spherical harmonics,

implemented in SCALE3 ABSPACK scaling algorithm.

;
_exptl_crystal_colour yellow
_exptl_crystal_density_diffrn 2.332
_exptl_crystal_description prism
_exptl_crystal_F_000 2208
_exptl_crystal_size_max 0.250
_exptl_crystal_size_mid 0.250
_exptl_crystal_size_min 0.200
_refine_diff_density_max 0.705
_refine_diff_density_min -1.125
_refine_diff_density_rms 0.149
_refine_ls_extinction_method none
_refine_ls_goodness_of_fit_ref 1.047
_refine_ls_hydrogen_treatment constr
_refine_ls_matrix_type full
_refine_ls_number_parameters 208
_refine_ls_number_reflns 3800
_refine_ls_number_restraints 0
_refine_ls_restrained_S_all 1.047
_refine_ls_R_factor_all 0.0295
_refine_ls_R_factor_gt 0.0248
_refine_ls_shift/su_max 0.002
_refine_ls_shift/su_mean 0.000
_refine_ls_structure_factor_coef Fsqd
_refine_ls_weighting_details 'w=1/[\s^2^(Fo^2^)+(0.0177P)^2^] where P=(Fo^2^+2Fc^2^)/3'
_refine_ls_weighting_scheme calc
_refine_ls_wR_factor_gt 0.0506
_refine_ls_wR_factor_ref 0.0527
_reflns_Friedel_coverage 0.000
_reflns_number_gt 3423
_reflns_number_total 3800
_reflns_threshold_expression 'I > 2\s(I)'
_cod_data_source_file c7qi00299h2.cif
_cod_data_source_block moa373
_cod_original_sg_symbol_H-M 'C 2/c'
_cod_database_code 4349736
_shelx_shelxl_version_number 2014/7
_shelx_space_group_comment
;

The symmetry employed for this shelxl refinement is uniquely defined

by the following loop, which should always be used as a source of

symmetry information in preference to the above space-group names.

They are only intended as comments.

;
_shelx_estimated_absorpt_t_min 0.210
_shelx_estimated_absorpt_t_max 0.264

loop_
_space_group_symop_operation_xyz
'x, y, z'
'-x, y, -z+1/2'
'x+1/2, y+1/2, z'
'-x+1/2, y+1/2, -z+1/2'
'-x, -y, -z'
'x, -y, z-1/2'
'-x+1/2, -y+1/2, -z'
'x+1/2, -y+1/2, z-1/2'

loop_
_atom_site_label
_atom_site_type_symbol
_atom_site_fract_x
_atom_site_fract_y
_atom_site_fract_z
_atom_site_U_iso_or_equiv
_atom_site_adp_type
_atom_site_occupancy
_atom_site_site_symmetry_order
_atom_site_calc_flag
_atom_site_refinement_flags_posn
_atom_site_refinement_flags_adp
Pt1 Pt 0.87722(2) 0.07666(2) 0.12297(2) 0.01410(6) Uani 1 1 d . .
S10 S 0.82664(5) 0.11533(14) 0.19728(4) 0.0169(2) Uani 1 1 d . .
Cl1 Cl 0.98356(5) 0.10173(15) 0.17070(4) 0.0236(2) Uani 1 1 d . .
Cl31 Cl 0.98777(7) -0.4719(2) 0.06228(5) 0.0513(4) Uani 1 1 d . .
Cl32 Cl 1.08149(6) -0.39156(18) 0.15649(4) 0.0350(3) Uani 1 1 d . .
O8 O 0.92589(14) 0.0318(4) 0.05659(10) 0.0208(6) Uani 1 1 d . .
O5A O 0.68079(17) -0.0750(5) -0.12327(11) 0.0332(8) Uani 1 1 d . .
O10 O 0.75066(15) 0.1340(4) 0.19308(10) 0.0258(7) Uani 1 1 d . .
O5B O 0.77035(16) -0.1418(5) -0.16355(11) 0.0322(7) Uani 1 1 d . .
C10 C 0.7612(2) -0.0164(5) -0.02532(15) 0.0145(8) Uani 1 1 d . .
C4 C 0.6906(2) -0.0049(6) -0.01485(15) 0.0173(8) Uani 1 1 d . .
H4 H 0.6548 -0.0208 -0.0429 0.021 Uiso 1 1 calc R U
C8 C 0.8842(2) 0.0042(6) 0.01407(15) 0.0174(8) Uani 1 1 d . .
C7 C 0.9068(2) -0.0315(6) -0.03589(15) 0.0183(8) Uani 1 1 d . .
H7 H 0.9550 -0.0355 -0.0400 0.022 Uiso 1 1 calc R U
C2 C 0.7264(2) 0.0541(5) 0.07765(15) 0.0167(8) Uani 1 1 d . .
H2 H 0.7137 0.0790 0.1126 0.020 Uiso 1 1 calc R U
N5 N 0.74411(19) -0.0919(5) -0.12314(13) 0.0199(7) Uani 1 1 d . .
C12 C 0.8508(2) -0.0840(6) 0.24023(16) 0.0258(10) Uani 1 1 d . .
H12A H 0.9013 -0.0985 0.2435 0.039 Uiso 1 1 calc R U
H12B H 0.8350 -0.0592 0.2755 0.039 Uiso 1 1 calc R U
H12C H 0.8292 -0.2043 0.2254 0.039 Uiso 1 1 calc R U
C5 C 0.7881(2) -0.0540(5) -0.07532(15) 0.0179(8) Uani 1 1 d . .
C6 C 0.8595(2) -0.0607(5) -0.07916(16) 0.0193(9) Uani 1 1 d . .
H6 H 0.8760 -0.0863 -0.1129 0.023 Uiso 1 1 calc R U
C11 C 0.8613(2) 0.3175(6) 0.23517(15) 0.0250(10) Uani 1 1 d . .
H11A H 0.9121 0.3096 0.2388 0.038 Uiso 1 1 calc R U
H11B H 0.8468 0.4396 0.2171 0.038 Uiso 1 1 calc R U
H11C H 0.8443 0.3149 0.2706 0.038 Uiso 1 1 calc R U
N1 N 0.79312(17) 0.0438(4) 0.06952(12) 0.0146(7) Uani 1 1 d . .
C9 C 0.8113(2) 0.0096(5) 0.01854(15) 0.0149(8) Uani 1 1 d . .
C3 C 0.6747(2) 0.0293(6) 0.03618(15) 0.0180(8) Uani 1 1 d . .
H3 H 0.6275 0.0363 0.0434 0.022 Uiso 1 1 calc R U
C30 C 0.9943(2) -0.3984(7) 0.12882(18) 0.0307(11) Uani 1 1 d . .
H30A H 0.9678 -0.4903 0.1496 0.037 Uiso 1 1 calc R U
H30B H 0.9735 -0.2668 0.1314 0.037 Uiso 1 1 calc R U

loop_
_atom_site_aniso_label
_atom_site_aniso_U_11
_atom_site_aniso_U_22
_atom_site_aniso_U_33
_atom_site_aniso_U_23
_atom_site_aniso_U_13
_atom_site_aniso_U_12
Pt1 0.01161(8) 0.01710(9) 0.01332(8) -0.00142(6) -0.00034(6) 0.00003(6)
S10 0.0164(5) 0.0208(5) 0.0131(4) -0.0007(4) -0.0002(4) 0.0010(4)
Cl1 0.0148(5) 0.0328(6) 0.0222(5) -0.0041(4) -0.0044(4) -0.0011(4)
Cl31 0.0206(6) 0.0966(11) 0.0360(7) -0.0182(7) -0.0018(5) -0.0060(7)
Cl32 0.0294(6) 0.0465(7) 0.0278(6) -0.0003(5) -0.0050(5) 0.0008(5)
O8 0.0127(14) 0.0328(16) 0.0172(13) -0.0040(12) 0.0033(11) -0.0012(12)
O5A 0.0207(17) 0.057(2) 0.0204(15) -0.0059(15) -0.0053(13) 0.0039(16)
O10 0.0162(16) 0.0422(17) 0.0192(14) -0.0053(14) 0.0025(12) 0.0039(14)
O5B 0.0285(18) 0.052(2) 0.0156(14) -0.0113(15) 0.0005(13) 0.0016(16)
C10 0.014(2) 0.0115(18) 0.0177(19) 0.0025(16) 0.0001(15) 0.0003(15)
C4 0.0111(19) 0.021(2) 0.0194(19) 0.0006(17) -0.0025(15) -0.0016(16)
C8 0.017(2) 0.0174(19) 0.0173(19) -0.0023(17) -0.0009(16) -0.0009(16)
C7 0.0100(19) 0.027(2) 0.0185(19) -0.0016(17) 0.0044(15) -0.0025(16)
C2 0.015(2) 0.017(2) 0.0182(19) 0.0007(16) 0.0042(16) 0.0022(16)
N5 0.0225(19) 0.0209(18) 0.0155(16) 0.0016(15) -0.0020(14) -0.0009(15)
C12 0.031(3) 0.023(2) 0.023(2) 0.0031(19) 0.0042(19) -0.0018(19)
C5 0.020(2) 0.019(2) 0.0144(18) -0.0004(16) -0.0005(16) -0.0009(16)
C6 0.019(2) 0.021(2) 0.0184(19) 0.0012(17) 0.0052(16) 0.0006(17)
C11 0.032(3) 0.022(2) 0.020(2) -0.0072(18) 0.0002(18) -0.0042(19)
N1 0.0130(17) 0.0156(16) 0.0148(15) 0.0027(13) -0.0011(13) 0.0001(13)
C9 0.018(2) 0.0102(17) 0.0167(19) 0.0010(16) 0.0034(16) -0.0002(15)
C3 0.0114(19) 0.021(2) 0.022(2) 0.0040(17) 0.0025(16) -0.0025(16)
C30 0.021(2) 0.034(3) 0.037(3) -0.004(2) 0.000(2) 0.002(2)

loop_
_atom_type_symbol
_atom_type_description
_atom_type_scat_dispersion_real
_atom_type_scat_dispersion_imag
_atom_type_scat_source
C C 0.0033 0.0016 'International Tables Vol C Tables 4.2.6.8 and 6.1.1.4'
H H 0.0000 0.0000 'International Tables Vol C Tables 4.2.6.8 and 6.1.1.4'
N N 0.0061 0.0033 'International Tables Vol C Tables 4.2.6.8 and 6.1.1.4'
O O 0.0106 0.0060 'International Tables Vol C Tables 4.2.6.8 and 6.1.1.4'
S S 0.1246 0.1234 'International Tables Vol C Tables 4.2.6.8 and 6.1.1.4'
Cl Cl 0.1484 0.1585 'International Tables Vol C Tables 4.2.6.8 and 6.1.1.4'
Pt Pt -1.7033 8.3905 'International Tables Vol C Tables 4.2.6.8 and 6.1.1.4'

loop_
_geom_angle_atom_site_label_1
_geom_angle_atom_site_label_2
_geom_angle_atom_site_label_3
_geom_angle
O8 Pt1 N1 80.78(12)
O8 Pt1 S10 177.52(8)
N1 Pt1 S10 100.68(9)
O8 Pt1 Cl1 88.93(8)
N1 Pt1 Cl1 169.70(9)
S10 Pt1 Cl1 89.58(4)
O10 S10 C12 108.4(2)
O10 S10 C11 107.32(19)
C12 S10 C11 101.8(2)
O10 S10 Pt1 117.89(11)
C12 S10 Pt1 108.24(14)
C11 S10 Pt1 111.96(14)
C8 O8 Pt1 113.9(2)
C9 C10 C4 116.8(3)
C9 C10 C5 115.6(3)
C4 C10 C5 127.5(4)
C3 C4 C10 119.2(4)
O8 C8 C7 123.4(4)
O8 C8 C9 118.5(3)
C7 C8 C9 118.1(4)
C6 C7 C8 120.2(4)
N1 C2 C3 121.4(4)
O5B N5 O5A 120.8(3)
O5B N5 C5 119.2(3)
O5A N5 C5 120.0(3)
C6 C5 C10 120.7(4)
C6 C5 N5 116.9(3)
C10 C5 N5 122.4(4)
C7 C6 C5 122.2(4)
C2 N1 C9 119.1(3)
C2 N1 Pt1 128.6(3)
C9 N1 Pt1 112.3(3)
N1 C9 C10 122.2(4)
N1 C9 C8 114.5(3)
C10 C9 C8 123.2(3)
C4 C3 C2 121.3(4)
Cl31 C30 Cl32 111.7(2)

loop_
_geom_bond_atom_site_label_1
_geom_bond_atom_site_label_2
_geom_bond_distance
Pt1 O8 2.017(3)
Pt1 N1 2.028(3)
Pt1 S10 2.2067(9)
Pt1 Cl1 2.2936(10)
S10 O10 1.471(3)
S10 C12 1.776(4)
S10 C11 1.776(4)
Cl31 C30 1.744(5)
Cl32 C30 1.767(5)
O8 C8 1.296(5)
O5A N5 1.231(4)
O5B N5 1.227(4)
C10 C9 1.413(5)
C10 C4 1.417(5)
C10 C5 1.430(5)
C4 C3 1.370(5)
C8 C7 1.392(5)
C8 C9 1.426(5)
C7 C6 1.372(6)
C2 N1 1.328(5)
C2 C3 1.389(5)
N5 C5 1.434(5)
C5 C6 1.395(6)
N1 C9 1.382(5)
